data_1545075
loop_
_publ_author_name
'Ijjaali, M.'
'Malaman, B.'
'Gleitzer, C.'
'Warner, J. K.'
'Hriljac, J. A.'
'Cheetham, A. K.'

_publ_section_title
;
 Stability, structure refinement, and magnetic properties of
 beta-Fe2(PO4)O
;
_journal_name_full 'Journal of Solid State Chemistry'
_journal_page_first 195
_journal_page_last 205
_journal_paper_doi 10.1016/0022-4596(90)90135-K
_journal_volume 86
_journal_year 1990
_chemical_formula_sum 'Fe2 O5 P'
_chemical_formula_weight 222.67
_space_group_IT_number 141
_symmetry_cell_setting tetragonal
_symmetry_Int_Tables_number 141
_symmetry_space_group_name_Hall '-I 4bd 2'
_symmetry_space_group_name_H-M 'I 41/a m d :2'
_cell_angle_alpha 90.
_cell_angle_beta 90.
_cell_angle_gamma 90.
_cell_formula_units_Z 4
_cell_length_a 5.3573(2)
_cell_length_b 5.3573(2)
_cell_length_c 12.5046(5)
_cell_volume 358.89(2)
_diffrn_ambient_temperature 465
_diffrn_radiation_probe neutron
_diffrn_radiation_wavelength 1.5946
_exptl_crystal_density_diffrn 4.121
_pd_proc_ls_prof_R_factor 0.0603
_pd_proc_ls_prof_wR_expected 0.0225
_pd_proc_ls_prof_wR_factor 0.0794
_refine_ls_R_I_factor 0.0763
_cod_data_source_file JSSC-1990-86-195-205-2.cif
_cod_data_source_block Fe2(PO4)O-465K
_cod_original_cell_volume 358.90(4)
_cod_original_sg_symbol_H-M 'I 41/a m d'
_cod_database_code 1545075

loop_
_symmetry_equiv_pos_site_id
_symmetry_equiv_pos_as_xyz
1 x,y,z
2 1/4-y,3/4+x,1/4+z
3 1/2-x,-y,1/2+z
4 1/4+y,1/4-x,3/4+z
5 x,-y,-z
6 1/4+y,3/4+x,1/4-z
7 1/2-x,y,1/2-z
8 1/4-y,1/4-x,3/4-z
9 -x,-y,-z
10 3/4+y,1/4-x,3/4-z
11 1/2+x,y,1/2-z
12 3/4-y,3/4+x,1/4-z
13 -x,y,z
14 3/4-y,1/4-x,3/4+z
15 1/2+x,-y,1/2+z
16 3/4+y,3/4+x,1/4+z
17 1/2+x,1/2+y,1/2+z
18 3/4-y,1/4+x,3/4+z
19 -x,1/2-y,z
20 3/4+y,3/4-x,1/4+z
21 1/2+x,1/2-y,1/2-z
22 3/4+y,1/4+x,3/4-z
23 -x,1/2+y,-z
24 3/4-y,3/4-x,1/4-z
25 1/2-x,1/2-y,1/2-z
26 1/4+y,3/4-x,1/4-z
27 x,1/2+y,-z
28 1/4-y,1/4+x,3/4-z
29 1/2-x,1/2+y,1/2+z
30 1/4-y,3/4-x,1/4+z
31 x,1/2-y,z
32 1/4+y,1/4+x,3/4+z

loop_
_atom_site_label
_atom_site_type_symbol
_atom_site_thermal_displace_type
_atom_site_fract_x
_atom_site_fract_y
_atom_site_fract_z
_atom_site_occupancy
_atom_site_U_iso_or_equiv
_atom_site_calc_flag
_atom_site_refinement_flags
_atom_site_disorder_assembly
_atom_site_disorder_group
Fe Fe Uiso 0.00000 0.00000 0.50000 1.000 0.0118(5) . . . .
P P Uiso 0.00000 0.75000 0.12500 1.000 0.0062(8) . . . .
O1 O Uiso 0.00000 0.4867(3) 0.80800(10) 1.000 0.0112(5) . . . .
O2 O Uiso 0.00000 0.25000 0.37500 1.000 0.0095(8) . . . .

loop_
_geom_angle_atom_site_label_1
_geom_angle_atom_site_label_2
_geom_angle_atom_site_label_3
_geom_angle
_geom_angle_site_symmetry_1
_geom_angle_site_symmetry_2
_geom_angle_site_symmetry_3
_geom_angle_publ_flag
O2 Fe O2 180.00 . . 2_545 yes
O1 Fe O2 81.11(3) 4_454 . . yes
O1 Fe O2 98.89(3) 6_446 . . yes
O1 Fe O2 98.89(3) 12_546 . . yes
O1 Fe O2 81.11(3) 14_554 . . yes
Fe Fe O2 130.59 19_545 . . yes
O1 Fe O2 98.89(3) 4_454 . 2_545 yes
O1 Fe O2 81.11(3) 6_446 . 2_545 yes
O1 Fe O2 81.11(3) 12_546 . 2_545 yes
O1 Fe O2 98.89(3) 14_554 . 2_545 yes
Fe Fe O2 49.41 19_545 . 2_545 yes
O1 Fe O1 94.39(5) 4_454 . 6_446 yes
O1 Fe O1 180.00 4_454 . 12_546 yes
O1 Fe O1 85.61(5) 4_454 . 14_554 yes
Fe Fe O1 130.18(3) 19_545 . 4_454 yes
O1 Fe O1 85.61(5) 6_446 . 12_546 yes
O1 Fe O1 180.00 6_446 . 14_554 yes
Fe Fe O1 49.82(3) 19_545 . 6_446 yes
O1 Fe O1 94.39(5) 12_546 . 14_554 yes
Fe Fe O1 49.82(3) 19_545 . 12_546 yes
Fe Fe O1 130.18(3) 19_545 . 14_554 yes
O1 P O1 107.69(4) 2_554 . 5_566 yes
O1 P O1 113.10(7) 2_554 . 16_454 yes
O1 P O1 107.69(4) 5_566 . 16_454 yes
Fe O1 P 139.42(3) 2_555 . 4_455 yes
Fe O1 Fe 80.36(5) 2_555 . 12_456 yes
Fe O1 P 139.42(3) 12_456 . 4_455 yes
Fe O2 Fe 125.21 . . 4_554 yes
Fe O2 Fe 125.21 . . 10_455 yes
Fe O2 Fe 81.18 4_554 . 10_455 yes

loop_
_geom_bond_atom_site_label_1
_geom_bond_atom_site_label_2
_geom_bond_distance
_geom_bond_site_symmetry_1
_geom_bond_site_symmetry_2
_geom_bond_publ_flag
Fe O2 2.0584(1) . . yes
Fe O2 2.0584(1) . 2_545 yes
Fe O1 2.0759(12) . 4_454 yes
Fe O1 2.0759(12) . 6_446 yes
Fe O1 2.0759(12) . 12_546 yes
Fe O1 2.0759(12) . 14_554 yes
Fe Fe 2.6787(1) . 19_545 yes
P O1 1.5199(15) . 2_554 yes
P O1 1.5199(15) . 5_566 yes
P O1 1.5199(15) . 16_454 yes
